data_4313893
loop_
_publ_author_name
'Bradley W. Smucker'
'Joshua M. Hudson'
'Mohammad A. Omary'
'Kim R. Dunbar'

_publ_contact_author
;
    Prof. Kim R. Dunbar
    Department of Chemistry
    Texas A&M University
    P.O. Box 30012
    College Station, TX
    7842-3012
    USA
;
_publ_contact_author_email dunbar@mail.chem.tamu.edu
_publ_contact_author_fax 1(979)8457177
_publ_contact_author_phone 1(979)8455235
_publ_section_title
;
 Structural, Magnetic, and Optoelectronic Properties of
 (Diimine)(dithiolato)platinum(II) and -palladium(II) Complexes and Their
 Charge-Transfer Adducts with Nitrile Acceptors
;
_journal_name_full 'Inorganic Chemistry'
_journal_page_first 4714
_journal_page_last 4723
_journal_paper_doi 10.1021/ic0259585
_journal_volume 42
_journal_year 2003
_chemical_formula_sum 'C54 H54 N8 O2 Pt2 S8'
_chemical_formula_weight 1451.71
_chemical_name_systematic
; 
Di-[(4,4(-di-tert-butyl-2,2(-bipyridine)platinum
(1,3-dithiole-2-one-4,5-dithiolate)] Tetracyanoethylene 
;
_space_group_IT_number 66
_symmetry_cell_setting orthorhombic
_symmetry_space_group_name_Hall '-C 2 2c'
_symmetry_space_group_name_H-M 'C c c m'
_atom_sites_solution_hydrogens geom
_atom_sites_solution_primary direct
_atom_sites_solution_secondary difmap
_audit_creation_method SHELXL-97
_cell_angle_alpha 90.00
_cell_angle_beta 90.00
_cell_angle_gamma 90.00
_cell_formula_units_Z 4
_cell_length_a 11.706(2)
_cell_length_b 25.099(5)
_cell_length_c 19.033(4)
_cell_measurement_reflns_used 3555
_cell_measurement_temperature 110(2)
_cell_measurement_theta_max 28.36
_cell_measurement_theta_min 1.62
_cell_volume 5592.1(19)
_computing_cell_refinement 'SAINT v4.05 (Bruker, 1996)'
_computing_data_collection 'SMART v4.05 (Bruker, 1996)'
_computing_data_reduction 'XPREP SHELXTL v5 (Bruker, 1994)'
_computing_molecular_graphics 'XP SHELXTL v5 (Bruker, 1994)'
_computing_publication_material 'Ciftab (Sheldrick, 1997)'
_computing_structure_refinement 'SHELXL-97 (Sheldrick, 1997)'
_computing_structure_solution 'SHELXS-97 (Sheldrick, 1990)'
_diffrn_ambient_temperature 110(2)
_diffrn_detector_area_resol_mean '5.7 pixels mm-1'
_diffrn_measured_fraction_theta_full 0.982
_diffrn_measured_fraction_theta_max 0.982
_diffrn_measurement_device_type 'Bruker Smart 1K CCD Area Detector Diffractometer'
_diffrn_measurement_method 'Omega Scans'
_diffrn_radiation_monochromator graphite
_diffrn_radiation_source 'fine-focus sealed tube'
_diffrn_radiation_type MoK\a
_diffrn_radiation_wavelength 0.71073
_diffrn_reflns_av_R_equivalents 0.0860
_diffrn_reflns_av_sigmaI/netI 0.0531
_diffrn_reflns_limit_h_max 15
_diffrn_reflns_limit_h_min -15
_diffrn_reflns_limit_k_max 33
_diffrn_reflns_limit_k_min -33
_diffrn_reflns_limit_l_max 21
_diffrn_reflns_limit_l_min -24
_diffrn_reflns_number 24616
_diffrn_reflns_theta_full 28.36
_diffrn_reflns_theta_max 28.36
_diffrn_reflns_theta_min 1.62
_exptl_absorpt_coefficient_mu 5.345
_exptl_absorpt_correction_type SADABS
_exptl_crystal_colour Black
_exptl_crystal_density_diffrn 1.774
_exptl_crystal_density_method 'not measured'
_exptl_crystal_description Plate
_exptl_crystal_F_000 2936
_exptl_crystal_size_max 0.246
_exptl_crystal_size_mid 0.134
_exptl_crystal_size_min 0.017
_refine_diff_density_max 1.703
_refine_diff_density_min -1.844
_refine_diff_density_rms 0.229
_refine_ls_extinction_method none
_refine_ls_goodness_of_fit_ref 0.998
_refine_ls_hydrogen_treatment mixed
_refine_ls_matrix_type full
_refine_ls_number_parameters 229
_refine_ls_number_reflns 3555
_refine_ls_number_restraints 0
_refine_ls_restrained_S_all 0.998
_refine_ls_R_factor_all 0.0436
_refine_ls_R_factor_gt 0.0312
_refine_ls_shift/su_max 0.274
_refine_ls_shift/su_mean 0.017
_refine_ls_structure_factor_coef Fsqd
_refine_ls_weighting_details 'calc w=1/[\s^2^(Fo^2^)+(0.0483P)^2^+0.0000P] where P=(Fo^2^+2Fc^2^)/3'
_refine_ls_weighting_scheme calc
_refine_ls_wR_factor_gt 0.0674
_refine_ls_wR_factor_ref 0.0836
_reflns_number_gt 2858
_reflns_number_total 3555
_reflns_threshold_expression >2sigma(I)
_cod_data_source_file ic0259585si20030213_080256_5.cif
_cod_data_source_block final[(dbbpy)Pt(dmid)]2[TCNE].C6H6
_cod_depositor_comments
;
The following automatic conversions were performed:

'_symmetry_cell_setting' value 'Orthorhombic' changed to
'orthorhombic' according to the built-in table from CIF Core
dictionary named 'cif_core.dic' version 2.4.1 from 2010-06-29.

Automatic conversion script
Id: cif_fix_values 1646 2011-03-28 12:23:43Z adriana 

The following automatic conversions were performed:

data name '_atom_site_symetry_multiplicity' was replaced with
'_atom_site_symmetry_multiplicity' as specified in the replacement
file 'data/replacement-values/replacement_tags.lst'.

Automatic conversion script
Id: cif_correct_tags 9268 2022-04-12 08:56:07Z antanas 
;
_cod_original_cell_volume 5592.2(19)
_cod_database_code 4313893

loop_
_symmetry_equiv_pos_as_xyz
'x, y, z'
'-x, -y, z'
'-x, y, -z+1/2'
'x, -y, -z+1/2'
'x+1/2, y+1/2, z'
'-x+1/2, -y+1/2, z'
'-x+1/2, y+1/2, -z+1/2'
'x+1/2, -y+1/2, -z+1/2'
'-x, -y, -z'
'x, y, -z'
'x, -y, z-1/2'
'-x, y, z-1/2'
'-x+1/2, -y+1/2, -z'
'x+1/2, y+1/2, -z'
'x+1/2, -y+1/2, z-1/2'
'-x+1/2, y+1/2, z-1/2'

loop_
_atom_site_label
_atom_site_type_symbol
_atom_site_fract_x
_atom_site_fract_y
_atom_site_fract_z
_atom_site_U_iso_or_equiv
_atom_site_adp_type
_atom_site_occupancy
_atom_site_symmetry_multiplicity
_atom_site_calc_flag
_atom_site_refinement_flags
_atom_site_disorder_assembly
_atom_site_disorder_group
Pt1 Pt 0.044259(19) 0.276743(9) 0.5000 0.01214(8) Uani 1 2 d S . .
S1 S -0.02142(9) 0.33210(5) 0.41600(5) 0.0176(2) Uani 1 1 d . . .
S2 S -0.13651(12) 0.43939(5) 0.42262(6) 0.0296(3) Uani 1 1 d . . .
N1 N 0.1091(3) 0.22225(14) 0.4319(2) 0.0152(7) Uani 1 1 d . . .
O1 O -0.2015(5) 0.5209(2) 0.5000 0.0412(15) Uani 1 2 d S . .
C2 C -0.1652(7) 0.4764(3) 0.5000 0.0305(17) Uani 1 2 d S . .
C1 C -0.0823(4) 0.38317(18) 0.4647(2) 0.0178(9) Uani 1 1 d . . .
C3 C 0.1055(4) 0.22538(18) 0.3611(2) 0.0190(9) Uani 1 1 d . . .
H3A H 0.0715 0.2551 0.3407 0.023 Uiso 1 1 calc R . .
C6 C 0.2049(4) 0.13860(17) 0.4199(2) 0.0144(8) Uani 1 1 d . . .
C7 C 0.1587(3) 0.17832(17) 0.4609(2) 0.0131(9) Uani 1 1 d . . .
C5 C 0.2018(4) 0.14170(17) 0.3467(2) 0.0148(9) Uani 1 1 d . . .
C4 C 0.1491(4) 0.18707(18) 0.3181(2) 0.0188(9) Uani 1 1 d . . .
H4A H 0.1440 0.1910 0.2696 0.023 Uiso 1 1 calc R . .
C11 C 0.1582(4) 0.0777(2) 0.2511(3) 0.0220(10) Uani 1 1 d . . .
C10 C 0.3437(4) 0.1273(2) 0.2518(3) 0.0216(10) Uani 1 1 d . . .
C8 C 0.2530(4) 0.10026(17) 0.2973(2) 0.0165(9) Uani 1 1 d . . .
C12 C -0.2142(6) 0.2291(3) 0.5000 0.0272(16) Uani 1 2 d S . .
C9 C 0.3086(5) 0.0547(2) 0.3382(3) 0.0231(10) Uani 1 1 d . . .
N2 N -0.1538(4) 0.1832(2) 0.3846(3) 0.0465(14) Uani 1 1 d . . .
C13 C -0.1803(4) 0.2033(2) 0.4357(3) 0.0299(12) Uani 1 1 d . . .
C2SA C -0.5000 0.5000 0.427(2) 0.065(18) Uani 0.50 2 d SP . 1
H2SA H -0.5000 0.5000 0.3786 0.078 Uiso 0.50 2 calc SPR . 1
C1SA C -0.525(4) 0.5432(17) 0.459(2) 0.064(14) Uani 0.50 1 d P . 1
H1SA H -0.5435 0.5739 0.4344 0.077 Uiso 0.50 1 calc PR . 1
C2SB C -0.535(3) 0.5482(18) 0.5000 0.069(13) Uani 0.50 2 d SP . 2
H2SC H -0.5606 0.5833 0.5000 0.083 Uiso 0.50 2 calc SPR . 2
C1SB C -0.520(6) 0.527(2) 0.438(3) 0.13(4) Uani 0.50 1 d P . 2
H1SE H -0.5337 0.5461 0.3966 0.156 Uiso 0.50 1 calc PR . 2
H11C H 0.106(5) 0.059(2) 0.282(3) 0.029(15) Uiso 1 1 d . . .
H11B H 0.194(4) 0.0495(18) 0.219(2) 0.008(11) Uiso 1 1 d . . .
H9C H 0.249(4) 0.0361(19) 0.371(3) 0.026(14) Uiso 1 1 d . . .
H9B H 0.367(4) 0.0646(19) 0.366(2) 0.014(12) Uiso 1 1 d . . .
H11A H 0.121(4) 0.101(2) 0.224(3) 0.024(14) Uiso 1 1 d . . .
H9A H 0.341(4) 0.033(2) 0.307(3) 0.026(14) Uiso 1 1 d . . .
H10B H 0.382(4) 0.096(2) 0.225(3) 0.031(15) Uiso 1 1 d . . .
H10A H 0.403(5) 0.141(2) 0.283(3) 0.036(16) Uiso 1 1 d . . .
H6A H 0.237(4) 0.1099(18) 0.440(2) 0.015(12) Uiso 1 1 d . . .
H10C H 0.315(5) 0.149(2) 0.223(3) 0.033(16) Uiso 1 1 d . . .

loop_
_atom_site_aniso_label
_atom_site_aniso_U_11
_atom_site_aniso_U_22
_atom_site_aniso_U_33
_atom_site_aniso_U_23
_atom_site_aniso_U_13
_atom_site_aniso_U_12
Pt1 0.01460(12) 0.01207(13) 0.00976(12) 0.000 0.000 0.00197(9)
S1 0.0253(6) 0.0162(5) 0.0112(5) 0.0012(4) 0.0012(4) 0.0070(4)
S2 0.0540(8) 0.0220(6) 0.0127(6) 0.0012(5) 0.0009(5) 0.0191(6)
N1 0.0188(18) 0.0134(18) 0.0136(17) 0.0010(15) 0.0001(14) 0.0020(14)
O1 0.083(4) 0.027(3) 0.013(3) 0.000 0.000 0.028(3)
C2 0.049(5) 0.030(4) 0.012(3) 0.000 0.000 0.018(3)
C1 0.024(2) 0.016(2) 0.013(2) -0.0006(18) -0.0005(17) 0.0099(18)
C3 0.026(2) 0.018(2) 0.012(2) 0.0051(18) 0.0015(17) 0.0045(18)
C6 0.018(2) 0.013(2) 0.013(2) 0.0017(17) -0.0025(16) 0.0017(17)
C7 0.0116(19) 0.017(2) 0.010(2) 0.0028(16) -0.0005(15) -0.0008(16)
C5 0.014(2) 0.017(2) 0.013(2) -0.0005(17) 0.0029(16) 0.0001(16)
C4 0.027(2) 0.021(2) 0.009(2) -0.0003(17) 0.0027(17) 0.0030(18)
C11 0.024(2) 0.023(3) 0.019(2) -0.003(2) -0.004(2) 0.001(2)
C10 0.020(2) 0.030(3) 0.015(2) -0.004(2) 0.0020(19) 0.002(2)
C8 0.020(2) 0.018(2) 0.012(2) -0.0012(17) 0.0014(16) 0.0029(18)
C12 0.014(3) 0.046(5) 0.021(3) 0.000 0.000 -0.007(3)
C9 0.030(3) 0.022(3) 0.018(2) -0.006(2) -0.001(2) 0.012(2)
N2 0.038(3) 0.060(4) 0.041(3) -0.025(3) 0.009(2) -0.011(2)
C13 0.022(2) 0.035(3) 0.032(3) -0.003(3) -0.001(2) -0.006(2)
C2SA 0.07(3) 0.10(5) 0.020(15) 0.000 0.000 -0.05(4)
C1SA 0.061(18) 0.068(18) 0.06(3) 0.04(2) -0.028(15) -0.015(14)
C2SB 0.026(12) 0.08(2) 0.10(4) 0.000 0.000 -0.012(12)
C1SB 0.07(4) 0.20(9) 0.12(5) 0.04(4) -0.02(3) -0.08(5)

loop_
_atom_type_symbol
_atom_type_description
_atom_type_scat_dispersion_real
_atom_type_scat_dispersion_imag
_atom_type_scat_source
C C 0.0033 0.0016 'International Tables Vol C Tables 4.2.6.8 and 6.1.1.4'
H H 0.0000 0.0000 'International Tables Vol C Tables 4.2.6.8 and 6.1.1.4'
N N 0.0061 0.0033 'International Tables Vol C Tables 4.2.6.8 and 6.1.1.4'
S S 0.1246 0.1234 'International Tables Vol C Tables 4.2.6.8 and 6.1.1.4'
Pt Pt -1.7033 8.3905 'International Tables Vol C Tables 4.2.6.8 and 6.1.1.4'
O O 0.0106 0.0060 'International Tables Vol C Tables 4.2.6.8 and 6.1.1.4'

loop_
_geom_angle_atom_site_label_1
_geom_angle_atom_site_label_2
_geom_angle_atom_site_label_3
_geom_angle
_geom_angle_site_symmetry_1
_geom_angle_site_symmetry_3
_geom_angle_publ_flag
N1 Pt1 N1 79.3(2) . 10_556 ?
N1 Pt1 S1 174.46(10) . 10_556 ?
N1 Pt1 S1 95.14(11) 10_556 10_556 ?
N1 Pt1 S1 95.14(11) . . ?
N1 Pt1 S1 174.46(10) 10_556 . ?
S1 Pt1 S1 90.39(6) 10_556 . ?
C1 S1 Pt1 102.51(15) . . ?
C1 S2 C2 96.4(2) . . ?
C3 N1 C7 117.7(4) . . ?
C3 N1 Pt1 125.9(3) . . ?
C7 N1 Pt1 116.4(3) . . ?
O1 C2 S2 123.8(2) . . ?
O1 C2 S2 123.8(2) . 10_556 ?
S2 C2 S2 112.3(4) . 10_556 ?
C1 C1 S1 122.30(15) 10_556 . ?
C1 C1 S2 117.37(15) 10_556 . ?
S1 C1 S2 120.2(3) . . ?
N1 C3 C4 123.1(4) . . ?
C7 C6 C5 121.0(4) . . ?
N1 C7 C6 121.6(4) . . ?
N1 C7 C7 113.9(2) . 10_556 ?
C6 C7 C7 124.5(2) . 10_556 ?
C6 C5 C4 116.3(4) . . ?
C6 C5 C8 124.6(4) . . ?
C4 C5 C8 119.1(4) . . ?
C3 C4 C5 120.3(4) . . ?
C5 C8 C11 108.8(4) . . ?
C5 C8 C9 111.3(4) . . ?
C11 C8 C9 109.0(4) . . ?
C5 C8 C10 108.6(4) . . ?
C11 C8 C10 110.1(4) . . ?
C9 C8 C10 109.0(4) . . ?
C12 C12 C13 121.6(3) 13_456 . ?
C12 C12 C13 121.6(3) 13_456 10_556 ?
C13 C12 C13 116.3(7) . 10_556 ?
N2 C13 C12 179.5(7) . . ?
C1SA C2SA C1SA 123(5) . 2_465 ?
C2SA C1SA C1SA 118(2) . 10_556 ?
C1SB C2SB C1SB 130(7) . 10_556 ?
C2SB C1SB C1SB 115(3) . 2_465 ?

loop_
_geom_bond_atom_site_label_1
_geom_bond_atom_site_label_2
_geom_bond_distance
_geom_bond_site_symmetry_2
_geom_bond_publ_flag
Pt1 N1 2.032(4) . ?
Pt1 N1 2.032(4) 10_556 ?
Pt1 S1 2.2533(11) 10_556 ?
Pt1 S1 2.2533(11) . ?
S1 C1 1.735(4) . ?
S2 C1 1.742(4) . ?
S2 C2 1.773(4) . ?
N1 C3 1.350(6) . ?
N1 C7 1.363(5) . ?
O1 C2 1.195(8) . ?
C2 S2 1.773(4) 10_556 ?
C1 C1 1.344(9) 10_556 ?
C3 C4 1.362(6) . ?
C6 C7 1.376(6) . ?
C6 C5 1.396(6) . ?
C7 C7 1.490(8) 10_556 ?
C5 C4 1.405(6) . ?
C5 C8 1.524(6) . ?
C11 C8 1.525(6) . ?
C10 C8 1.529(6) . ?
C8 C9 1.527(6) . ?
C12 C12 1.341(14) 13_456 ?
C12 C13 1.441(7) . ?
C12 C13 1.441(7) 10_556 ?
N2 C13 1.139(7) . ?
C2SA C1SA 1.28(6) . ?
C2SA C1SA 1.28(6) 2_465 ?
C1SA C1SA 1.54(9) 10_556 ?
C2SB C1SB 1.31(6) . ?
C2SB C1SB 1.31(6) 10_556 ?
C1SB C1SB 1.45(11) 2_465 ?
